data_7124457
loop_
_publ_author_name
'Chen, Li-Xia'
'Liu, Ming'
'Zhang, Yun-Qian'
'Zhu, Qian-Jiang'
'Liu, Jinxin'
'Zhu, Bixue'
'Tao, Zhu'

_publ_section_title
;
 Outer surface interaction to drive cucurbit[8]uril-based supramolecular
 frameworks: possible application in gold recovery
;
_journal_name_full 'Chemical Communications'
_journal_paper_doi 10.1039/C9CC07147D
_journal_year 2019
_chemical_formula_moiety 'C48 H48 N32 O16'
_chemical_formula_sum 'C48 H118 N32 O51'
_chemical_formula_weight 1959.74
_space_group_crystal_system tetragonal
_space_group_IT_number 88
_space_group_name_Hall '-I 4ad'
_space_group_name_H-M_alt 'I 41/a :2'
_atom_sites_solution_hydrogens geom
_audit_creation_date 2019-09-12
_audit_creation_method
;
Olex2 1.3-alpha
(compiled 2019.07.31 svn.r3643 for OlexSys, GUI svn.r5859)
;
_audit_update_record
;
2019-09-12 deposited with the CCDC.	2019-11-04 downloaded from the CCDC.
;
_cell_angle_alpha 90
_cell_angle_beta 90
_cell_angle_gamma 90
_cell_formula_units_Z 8
_cell_length_a 28.225(5)
_cell_length_b 28.225(5)
_cell_length_c 22.062(4)
_cell_measurement_reflns_used 9850
_cell_measurement_temperature 296.15
_cell_measurement_theta_max 22.742
_cell_measurement_theta_min 2.343
_cell_volume 17576(5)
_computing_molecular_graphics 'Olex2 1.3-alpha (Dolomanov et al., 2009)'
_computing_publication_material 'Olex2 1.3-alpha (Dolomanov et al., 2009)'
_computing_structure_refinement 'ShelXL 2014/7 (Sheldrick, 2015)'
_diffrn_ambient_temperature 296.15
_diffrn_detector 'Bruker APEX2 area detector'
_diffrn_detector_area_resol_mean 7.9
_diffrn_detector_type 'CCD area detector'
_diffrn_measured_fraction_theta_full 1.000
_diffrn_measured_fraction_theta_max 0.999
_diffrn_measurement_device 'three-circle diffractometer'
_diffrn_measurement_device_type 'Bruker APEX2 microsource'
_diffrn_measurement_method '\w and \f scans'
_diffrn_radiation_monochromator 'mirror optics'
_diffrn_radiation_probe x-ray
_diffrn_radiation_type MoK\a
_diffrn_radiation_wavelength 0.71073
_diffrn_reflns_av_R_equivalents 0.0794
_diffrn_reflns_av_unetI/netI 0.0509
_diffrn_reflns_Laue_measured_fraction_full 1.000
_diffrn_reflns_Laue_measured_fraction_max 0.999
_diffrn_reflns_limit_h_max 37
_diffrn_reflns_limit_h_min -37
_diffrn_reflns_limit_k_max 37
_diffrn_reflns_limit_k_min -37
_diffrn_reflns_limit_l_max 29
_diffrn_reflns_limit_l_min -29
_diffrn_reflns_number 143136
_diffrn_reflns_point_group_measured_fraction_full 1.000
_diffrn_reflns_point_group_measured_fraction_max 0.999
_diffrn_reflns_theta_full 25.242
_diffrn_reflns_theta_max 28.388
_diffrn_reflns_theta_min 1.859
_diffrn_source 'microfocus sealed X-ray tube'
_diffrn_source_type 'Incoatec I\ms'
_exptl_absorpt_coefficient_mu 0.132
_exptl_absorpt_correction_T_max 0.979
_exptl_absorpt_correction_T_min 0.969
_exptl_absorpt_correction_type multi-scan
_exptl_crystal_colour white
_exptl_crystal_colour_primary white
_exptl_crystal_density_diffrn 1.481
_exptl_crystal_description block
_exptl_crystal_F_000 8304
_exptl_crystal_size_max 0.24
_exptl_crystal_size_mid 0.22
_exptl_crystal_size_min 0.16
_refine_diff_density_max 0.254
_refine_diff_density_min -0.211
_refine_diff_density_rms 0.047
_refine_ls_extinction_method none
_refine_ls_goodness_of_fit_ref 1.023
_refine_ls_hydrogen_treatment constr
_refine_ls_matrix_type full
_refine_ls_number_parameters 433
_refine_ls_number_reflns 11024
_refine_ls_number_restraints 0
_refine_ls_restrained_S_all 1.023
_refine_ls_R_factor_all 0.1255
_refine_ls_R_factor_gt 0.0742
_refine_ls_shift/su_max 0.001
_refine_ls_shift/su_mean 0.000
_refine_ls_structure_factor_coef Fsqd
_refine_ls_weighting_details 'w=1/[\s^2^(Fo^2^)+(0.0989P)^2^+5.1132P] where P=(Fo^2^+2Fc^2^)/3'
_refine_ls_weighting_scheme calc
_refine_ls_wR_factor_gt 0.1711
_refine_ls_wR_factor_ref 0.1941
_reflns_Friedel_coverage 0.000
_reflns_number_gt 6833
_reflns_number_total 11024
_reflns_threshold_expression 'I > 2\s(I)'
_cod_data_source_file c9cc07147d3.cif
_cod_data_source_block p_sq
_cod_original_cell_volume 17575(7)
_cod_original_sg_symbol_H-M 'I 41/a'
_cod_database_code 7124457
_shelx_shelxl_version_number 2014/7
_shelx_space_group_comment
;
The symmetry employed for this shelxl refinement is uniquely defined
by the following loop, which should always be used as a source of
symmetry information in preference to the above space-group names.
They are only intended as comments.
;
_shelx_estimated_absorpt_t_max 0.979
_shelx_estimated_absorpt_t_min 0.969
_olex2_refinement_description
;
1. Fixed Uiso
 At 1.2 times of:
  All C(H) groups, All C(H,H) groups
2.a Ternary CH refined with riding coordinates:
 C2(H2), C3(H3), C8(H8), C9(H9), C14(H14), C15(H15), C20(H20), C21(H21)
2.b Secondary CH2 refined with riding coordinates:
 C5(H5A,H5B), C6(H6A,H6B), C11(H11A,H11B), C12(H12A,H12B), C17(H17A,H17B),
 C18(H18A,H18B), C23(H23A,H23B), C24(H24A,H24B)
;
_olex2_submission_special_instructions 'No special instructions were received'

loop_
_space_group_symop_operation_xyz
'x, y, z'
'-x+1/2, -y, z+1/2'
'-y+3/4, x+1/4, z+1/4'
'y+3/4, -x+3/4, z+3/4'
'x+1/2, y+1/2, z+1/2'
'-x+1, -y+1/2, z+1'
'-y+5/4, x+3/4, z+3/4'
'y+5/4, -x+5/4, z+5/4'
'-x, -y, -z'
'x-1/2, y, -z-1/2'
'y-3/4, -x-1/4, -z-1/4'
'-y-3/4, x-3/4, -z-3/4'
'-x+1/2, -y+1/2, -z+1/2'
'x, y+1/2, -z'
'y-1/4, -x+1/4, -z+1/4'
'-y-1/4, x-1/4, -z-1/4'

loop_
_atom_site_label
_atom_site_type_symbol
_atom_site_fract_x
_atom_site_fract_y
_atom_site_fract_z
_atom_site_U_iso_or_equiv
_atom_site_adp_type
_atom_site_occupancy
_atom_site_site_symmetry_order
_atom_site_calc_flag
_atom_site_refinement_flags_posn
_atom_site_refinement_flags_adp
C1 C 0.81364(8) 0.29715(8) 0.98935(9) 0.0409(5) Uani 1 1 d . .
C2 C 0.87245(8) 0.23992(8) 1.00207(10) 0.0427(5) Uani 1 1 d . .
H2 H 0.8848 0.2315 1.0422 0.051 Uiso 1 1 calc R U
C3 C 0.89517(8) 0.28585(8) 0.97781(10) 0.0437(5) Uani 1 1 d . .
H3 H 0.9189 0.2985 1.0059 0.052 Uiso 1 1 calc R U
C4 C 0.91191(7) 0.22405(8) 0.91209(11) 0.0466(6) Uani 1 1 d . .
C5 C 0.86101(9) 0.36833(7) 0.96758(10) 0.0441(5) Uani 1 1 d . .
H5A H 0.8327 0.3834 0.9833 0.053 Uiso 1 1 calc R U
H5B H 0.8873 0.3777 0.9932 0.053 Uiso 1 1 calc R U
C6 C 0.94925(8) 0.30012(9) 0.88831(13) 0.0545(6) Uani 1 1 d . .
H6A H 0.9711 0.3147 0.9167 0.065 Uiso 1 1 calc R U
H6B H 0.9676 0.2799 0.8616 0.065 Uiso 1 1 calc R U
C7 C 0.83913(7) 0.41442(7) 0.87687(9) 0.0369(5) Uani 1 1 d . .
C8 C 0.91532(8) 0.38274(8) 0.87806(10) 0.0439(5) Uani 1 1 d . .
H8 H 0.9405 0.3944 0.9048 0.053 Uiso 1 1 calc R U
C9 C 0.90961(7) 0.41448(8) 0.82175(10) 0.0415(5) Uani 1 1 d . .
H9 H 0.9313 0.4416 0.8231 0.050 Uiso 1 1 calc R U
C10 C 0.93314(8) 0.33956(9) 0.79177(12) 0.0541(6) Uani 1 1 d . .
C11 C 0.84141(8) 0.46642(8) 0.78755(9) 0.0422(5) Uani 1 1 d . .
H11A H 0.8646 0.4916 0.7838 0.051 Uiso 1 1 calc R U
H11B H 0.8137 0.4795 0.8075 0.051 Uiso 1 1 calc R U
C12 C 0.93124(8) 0.40037(10) 0.71163(11) 0.0554(6) Uani 1 1 d . .
H12A H 0.9523 0.3781 0.6917 0.066 Uiso 1 1 calc R U
H12B H 0.9477 0.4305 0.7147 0.066 Uiso 1 1 calc R U
C13 C 0.78212(7) 0.44953(7) 0.70885(10) 0.0387(5) Uani 1 1 d . .
C14 C 0.86065(7) 0.44921(7) 0.67688(9) 0.0383(5) Uani 1 1 d . .
H14 H 0.8802 0.4778 0.6746 0.046 Uiso 1 1 calc R U
C15 C 0.82795(7) 0.44419(7) 0.62126(9) 0.0375(5) Uani 1 1 d . .
H15 H 0.8318 0.4707 0.5930 0.045 Uiso 1 1 calc R U
C16 C 0.87912(8) 0.37969(9) 0.62585(10) 0.0469(6) Uani 1 1 d . .
C17 C 0.73910(8) 0.45207(8) 0.61226(10) 0.0430(5) Uani 1 1 d . .
H17A H 0.7144 0.4635 0.6391 0.052 Uiso 1 1 calc R U
H17B H 0.7457 0.4769 0.5831 0.052 Uiso 1 1 calc R U
C18 C 0.83047(8) 0.38660(8) 0.53376(10) 0.0449(5) Uani 1 1 d . .
H18A H 0.8533 0.3634 0.5195 0.054 Uiso 1 1 calc R U
H18B H 0.8329 0.4142 0.5078 0.054 Uiso 1 1 calc R U
C19 C 0.67783(8) 0.39312(8) 0.59004(10) 0.0429(5) Uani 1 1 d . .
C20 C 0.74153(7) 0.39618(7) 0.52308(9) 0.0386(5) Uani 1 1 d . .
H20 H 0.7464 0.4231 0.4957 0.046 Uiso 1 1 calc R U
C21 C 0.70362(8) 0.36148(8) 0.49851(10) 0.0426(5) Uani 1 1 d . .
H21 H 0.6920 0.3713 0.4586 0.051 Uiso 1 1 calc R U
C22 C 0.77572(8) 0.32170(8) 0.50996(9) 0.0413(5) Uani 1 1 d . .
C23 C 0.61991(8) 0.34580(8) 0.53318(13) 0.0531(6) Uani 1 1 d . .
H23A H 0.6107 0.3531 0.4919 0.064 Uiso 1 1 calc R U
H23B H 0.5983 0.3624 0.5601 0.064 Uiso 1 1 calc R U
C24 C 0.71140(8) 0.27662(8) 0.46191(11) 0.0479(6) Uani 1 1 d . .
H24A H 0.6965 0.2878 0.4249 0.057 Uiso 1 1 calc R U
H24B H 0.7379 0.2566 0.4505 0.057 Uiso 1 1 calc R U
N1 N 0.82235(7) 0.25124(6) 1.00450(9) 0.0467(5) Uani 1 1 d . .
N2 N 0.85534(6) 0.31755(6) 0.97109(8) 0.0425(4) Uani 1 1 d . .
N3 N 0.88527(6) 0.20513(6) 0.95707(9) 0.0465(5) Uani 1 1 d . .
N4 N 0.91602(7) 0.27107(7) 0.92171(9) 0.0491(5) Uani 1 1 d . .
N5 N 0.86953(6) 0.38526(6) 0.90683(8) 0.0415(4) Uani 1 1 d . .
N6 N 0.86073(6) 0.42959(6) 0.82469(8) 0.0394(4) Uani 1 1 d . .
N7 N 0.92700(6) 0.33689(7) 0.85267(9) 0.0483(5) Uani 1 1 d . .
N8 N 0.92071(7) 0.38324(7) 0.77203(9) 0.0495(5) Uani 1 1 d . .
N9 N 0.82806(6) 0.45072(6) 0.72761(8) 0.0387(4) Uani 1 1 d . .
N10 N 0.78135(6) 0.44331(6) 0.64749(7) 0.0379(4) Uani 1 1 d . .
N11 N 0.88899(6) 0.40651(7) 0.67491(8) 0.0476(5) Uani 1 1 d . .
N12 N 0.84279(6) 0.40007(6) 0.59461(8) 0.0431(4) Uani 1 1 d . .
N13 N 0.72179(6) 0.41096(6) 0.58023(8) 0.0418(4) Uani 1 1 d . .
N14 N 0.66688(6) 0.36305(6) 0.54330(9) 0.0466(5) Uani 1 1 d . .
N15 N 0.78361(6) 0.36703(6) 0.52777(8) 0.0433(4) Uani 1 1 d . .
N16 N 0.72912(7) 0.31686(6) 0.49524(9) 0.0453(5) Uani 1 1 d . .
O1 O 0.77513(6) 0.31645(6) 0.99193(8) 0.0554(4) Uani 1 1 d . .
O2 O 0.79974(5) 0.42604(6) 0.89433(7) 0.0504(4) Uani 1 1 d . .
O3 O 0.74738(6) 0.45318(7) 0.74136(7) 0.0567(5) Uani 1 1 d . .
O4 O 0.65202(6) 0.40181(7) 0.63293(8) 0.0606(5) Uani 1 1 d . .
O5 O 0.92993(6) 0.20171(6) 0.86956(9) 0.0645(5) Uani 1 1 d . .
O6 O 0.94788(8) 0.30729(7) 0.75948(9) 0.0795(6) Uani 1 1 d . .
O7 O 0.89937(7) 0.34292(7) 0.61180(9) 0.0698(5) Uani 1 1 d . .
O8 O 0.80546(6) 0.29030(6) 0.50701(8) 0.0565(4) Uani 1 1 d . .

loop_
_atom_site_aniso_label
_atom_site_aniso_U_11
_atom_site_aniso_U_22
_atom_site_aniso_U_33
_atom_site_aniso_U_23
_atom_site_aniso_U_13
_atom_site_aniso_U_12
C1 0.0509(14) 0.0390(12) 0.0328(11) -0.0056(9) 0.0029(10) 0.0036(10)
C2 0.0438(12) 0.0400(12) 0.0444(12) 0.0024(10) -0.0052(10) 0.0022(9)
C3 0.0422(12) 0.0428(12) 0.0460(13) 0.0026(10) -0.0076(10) -0.0018(10)
C4 0.0313(11) 0.0484(14) 0.0601(15) 0.0022(12) -0.0051(11) 0.0101(10)
C5 0.0605(14) 0.0394(12) 0.0323(11) 0.0002(9) 0.0033(10) 0.0034(10)
C6 0.0334(12) 0.0539(14) 0.0760(17) 0.0106(13) 0.0094(11) 0.0094(10)
C7 0.0374(12) 0.0314(11) 0.0418(12) -0.0012(9) -0.0007(9) -0.0049(9)
C8 0.0371(12) 0.0474(13) 0.0471(13) 0.0013(10) -0.0025(10) -0.0044(10)
C9 0.0310(11) 0.0469(12) 0.0466(13) 0.0032(10) 0.0002(9) -0.0039(9)
C10 0.0386(13) 0.0637(16) 0.0601(16) -0.0001(13) 0.0046(11) 0.0082(11)
C11 0.0478(13) 0.0399(12) 0.0389(12) 0.0000(9) 0.0035(10) 0.0012(10)
C12 0.0408(13) 0.0799(18) 0.0454(14) 0.0039(13) 0.0088(11) 0.0136(12)
C13 0.0405(12) 0.0365(11) 0.0391(12) 0.0011(9) 0.0050(10) 0.0054(9)
C14 0.0391(11) 0.0400(11) 0.0358(11) 0.0031(9) 0.0079(9) -0.0006(9)
C15 0.0399(11) 0.0368(11) 0.0357(11) 0.0038(9) 0.0085(9) -0.0010(9)
C16 0.0409(12) 0.0549(14) 0.0449(13) 0.0020(11) 0.0108(10) 0.0094(11)
C17 0.0426(12) 0.0413(12) 0.0450(12) -0.0063(10) 0.0018(10) 0.0071(10)
C18 0.0406(12) 0.0526(13) 0.0415(12) -0.0125(10) 0.0106(10) -0.0005(10)
C19 0.0408(12) 0.0416(12) 0.0464(13) 0.0084(10) 0.0023(10) 0.0073(10)
C20 0.0428(12) 0.0365(11) 0.0365(11) 0.0034(9) 0.0079(9) 0.0026(9)
C21 0.0483(13) 0.0430(12) 0.0365(11) 0.0030(9) -0.0023(10) 0.0024(10)
C22 0.0499(13) 0.0390(12) 0.0350(11) 0.0047(9) 0.0099(10) 0.0018(10)
C23 0.0421(13) 0.0410(13) 0.0763(18) 0.0022(12) -0.0045(12) 0.0087(10)
C24 0.0529(14) 0.0425(13) 0.0483(13) -0.0077(10) 0.0138(11) -0.0053(10)
N1 0.0459(11) 0.0394(10) 0.0546(12) -0.0005(9) 0.0103(9) -0.0005(8)
N2 0.0453(11) 0.0364(10) 0.0457(10) 0.0033(8) 0.0040(8) 0.0038(8)
N3 0.0410(10) 0.0376(10) 0.0609(12) 0.0008(9) 0.0059(9) 0.0027(8)
N4 0.0410(10) 0.0440(11) 0.0622(13) 0.0057(9) 0.0091(9) 0.0082(8)
N5 0.0421(10) 0.0435(10) 0.0389(10) 0.0057(8) 0.0046(8) 0.0027(8)
N6 0.0360(9) 0.0432(10) 0.0392(10) 0.0053(8) 0.0037(8) 0.0037(8)
N7 0.0421(10) 0.0451(11) 0.0577(12) 0.0080(9) 0.0108(9) 0.0089(8)
N8 0.0438(11) 0.0596(13) 0.0452(11) -0.0007(9) 0.0040(9) 0.0121(9)
N9 0.0374(10) 0.0457(10) 0.0330(9) 0.0005(8) 0.0063(7) 0.0053(8)
N10 0.0338(9) 0.0446(10) 0.0353(10) -0.0036(8) 0.0044(7) 0.0032(7)
N11 0.0419(11) 0.0600(12) 0.0409(11) -0.0017(9) -0.0003(8) 0.0142(9)
N12 0.0407(10) 0.0470(11) 0.0417(10) -0.0065(8) 0.0033(8) 0.0055(8)
N13 0.0376(10) 0.0449(10) 0.0427(10) -0.0032(8) 0.0040(8) 0.0021(8)
N14 0.0396(10) 0.0445(11) 0.0556(12) -0.0070(9) 0.0041(9) -0.0010(8)
N15 0.0430(10) 0.0432(10) 0.0438(10) -0.0034(8) 0.0042(8) 0.0029(8)
N16 0.0447(11) 0.0342(10) 0.0569(12) -0.0023(8) 0.0083(9) 0.0021(8)
O1 0.0496(10) 0.0474(9) 0.0691(11) -0.0001(8) 0.0108(8) 0.0101(8)
O2 0.0449(9) 0.0574(10) 0.0489(9) 0.0057(8) 0.0107(7) 0.0075(7)
O3 0.0409(9) 0.0838(12) 0.0452(9) -0.0079(8) 0.0133(7) 0.0097(8)
O4 0.0463(10) 0.0752(12) 0.0603(11) -0.0062(9) 0.0161(8) 0.0018(8)
O5 0.0556(11) 0.0606(11) 0.0773(13) -0.0075(10) 0.0181(9) 0.0104(9)
O6 0.0913(15) 0.0680(13) 0.0794(14) -0.0142(11) 0.0182(11) 0.0269(11)
O7 0.0690(12) 0.0654(12) 0.0749(13) -0.0155(10) 0.0072(10) 0.0308(10)
O8 0.0527(10) 0.0416(9) 0.0752(12) 0.0001(8) 0.0128(9) 0.0117(8)

loop_
_atom_type_symbol
_atom_type_description
_atom_type_scat_dispersion_real
_atom_type_scat_dispersion_imag
_atom_type_scat_source
C C 0.0033 0.0016 'International Tables Vol C Tables 4.2.6.8 and 6.1.1.4'
H H 0.0000 0.0000 'International Tables Vol C Tables 4.2.6.8 and 6.1.1.4'
N N 0.0061 0.0033 'International Tables Vol C Tables 4.2.6.8 and 6.1.1.4'
O O 0.0106 0.0060 'International Tables Vol C Tables 4.2.6.8 and 6.1.1.4'

loop_
_geom_angle_atom_site_label_1
_geom_angle_atom_site_label_2
_geom_angle_atom_site_label_3
_geom_angle
_geom_angle_site_symmetry_1
_geom_angle_site_symmetry_3
N1 C1 N2 108.49(19) . .
O1 C1 N1 125.2(2) . .
O1 C1 N2 126.3(2) . .
C3 C2 H2 111.6 . .
N1 C2 H2 111.6 . .
N1 C2 C3 103.48(17) . .
N3 C2 H2 111.6 . .
N3 C2 C3 103.24(18) . .
N3 C2 N1 114.83(18) . .
C2 C3 H3 111.8 . .
N2 C3 C2 103.46(17) . .
N2 C3 H3 111.8 . .
N4 C3 C2 103.06(18) . .
N4 C3 H3 111.8 . .
N4 C3 N2 114.29(18) . .
N4 C4 N3 108.7(2) . .
O5 C4 N3 125.6(2) . .
O5 C4 N4 125.7(2) . .
H5A C5 H5B 107.7 . .
N2 C5 H5A 108.9 . .
N2 C5 H5B 108.9 . .
N5 C5 H5A 108.9 . .
N5 C5 H5B 108.9 . .
N5 C5 N2 113.38(17) . .
H6A C6 H6B 107.7 . .
N4 C6 H6A 108.8 . .
N4 C6 H6B 108.8 . .
N7 C6 H6A 108.8 . .
N7 C6 H6B 108.8 . .
N7 C6 N4 113.71(18) . .
N5 C7 N6 108.45(18) . .
O2 C7 N5 125.68(19) . .
O2 C7 N6 125.85(19) . .
C9 C8 H8 111.6 . .
N5 C8 H8 111.6 . .
N5 C8 C9 103.44(17) . .
N5 C8 N7 114.72(18) . .
N7 C8 H8 111.6 . .
N7 C8 C9 103.40(18) . .
C8 C9 H9 111.4 . .
N6 C9 C8 103.62(16) . .
N6 C9 H9 111.4 . .
N8 C9 C8 103.61(18) . .
N8 C9 H9 111.4 . .
N8 C9 N6 114.95(18) . .
N8 C10 N7 109.6(2) . .
O6 C10 N7 125.2(2) . .
O6 C10 N8 125.2(2) . .
H11A C11 H11B 107.7 . .
N6 C11 H11A 108.8 . .
N6 C11 H11B 108.8 . .
N6 C11 N9 113.60(17) . .
N9 C11 H11A 108.8 . .
N9 C11 H11B 108.8 . .
H12A C12 H12B 107.8 . .
N8 C12 H12A 109.1 . .
N8 C12 H12B 109.1 . .
N8 C12 N11 112.61(19) . .
N11 C12 H12A 109.1 . .
N11 C12 H12B 109.1 . .
N9 C13 N10 108.65(17) . .
O3 C13 N9 125.8(2) . .
O3 C13 N10 125.6(2) . .
C15 C14 H14 111.9 . .
N9 C14 H14 111.9 . .
N9 C14 C15 103.73(16) . .
N11 C14 H14 111.9 . .
N11 C14 C15 103.32(17) . .
N11 C14 N9 113.49(17) . .
C14 C15 H15 111.7 . .
N10 C15 C14 103.23(16) . .
N10 C15 H15 111.7 . .
N10 C15 N12 114.58(17) . .
N12 C15 C14 103.32(17) . .
N12 C15 H15 111.7 . .
N11 C16 N12 108.90(19) . .
O7 C16 N11 125.6(2) . .
O7 C16 N12 125.5(2) . .
H17A C17 H17B 107.7 . .
N10 C17 H17A 108.8 . .
N10 C17 H17B 108.8 . .
N13 C17 H17A 108.8 . .
N13 C17 H17B 108.8 . .
N13 C17 N10 113.89(17) . .
H18A C18 H18B 107.6 . .
N12 C18 H18A 108.7 . .
N12 C18 H18B 108.7 . .
N12 C18 N15 114.17(17) . .
N15 C18 H18A 108.7 . .
N15 C18 H18B 108.7 . .
N13 C19 N14 108.42(19) . .
O4 C19 N13 126.6(2) . .
O4 C19 N14 125.0(2) . .
C21 C20 H20 111.7 . .
N13 C20 H20 111.7 . .
N13 C20 C21 102.84(16) . .
N13 C20 N15 114.79(17) . .
N15 C20 H20 111.7 . .
N15 C20 C21 103.43(16) . .
C20 C21 H21 111.6 . .
N14 C21 C20 103.83(17) . .
N14 C21 H21 111.6 . .
N14 C21 N16 114.81(18) . .
N16 C21 C20 102.91(17) . .
N16 C21 H21 111.6 . .
N15 C22 N16 108.79(19) . .
O8 C22 N15 125.9(2) . .
O8 C22 N16 125.3(2) . .
H23A C23 H23B 107.7 . .
N3 C23 H23A 108.8 13_656 .
N3 C23 H23B 108.8 13_656 .
N14 C23 H23A 108.8 . .
N14 C23 H23B 108.8 . .
N14 C23 N3 113.87(18) . 13_656
H24A C24 H24B 107.7 . .
N1 C24 H24A 108.9 13_656 .
N1 C24 H24B 108.9 13_656 .
N1 C24 N16 113.38(18) 13_656 .
N16 C24 H24A 108.9 . .
N16 C24 H24B 108.9 . .
C1 N1 C2 112.14(18) . .
C1 N1 C24 121.79(19) . 13_656
C24 N1 C2 122.91(19) 13_656 .
C1 N2 C3 112.20(17) . .
C1 N2 C5 121.86(18) . .
C5 N2 C3 122.27(18) . .
C2 N3 C23 122.91(19) . 13_656
C4 N3 C2 112.03(18) . .
C4 N3 C23 123.5(2) . 13_656
C3 N4 C6 122.8(2) . .
C4 N4 C3 112.76(19) . .
C4 N4 C6 122.2(2) . .
C7 N5 C5 123.14(18) . .
C7 N5 C8 112.42(17) . .
C8 N5 C5 122.81(18) . .
C7 N6 C9 111.70(17) . .
C7 N6 C11 122.55(17) . .
C11 N6 C9 123.51(17) . .
C6 N7 C8 122.0(2) . .
C10 N7 C6 121.5(2) . .
C10 N7 C8 111.24(19) . .
C9 N8 C12 122.7(2) . .
C10 N8 C9 111.6(2) . .
C10 N8 C12 123.1(2) . .
C11 N9 C14 123.38(17) . .
C13 N9 C11 122.30(17) . .
C13 N9 C14 111.65(17) . .
C13 N10 C15 112.49(17) . .
C13 N10 C17 121.64(17) . .
C15 N10 C17 122.39(17) . .
C14 N11 C12 122.5(2) . .
C16 N11 C12 123.35(19) . .
C16 N11 C14 112.15(18) . .
C16 N12 C15 112.18(18) . .
C16 N12 C18 122.86(18) . .
C18 N12 C15 122.65(18) . .
C19 N13 C17 122.00(18) . .
C19 N13 C20 112.71(18) . .
C20 N13 C17 122.02(17) . .
C19 N14 C21 112.01(18) . .
C19 N14 C23 122.49(19) . .
C23 N14 C21 123.6(2) . .
C18 N15 C20 122.80(18) . .
C22 N15 C18 122.64(18) . .
C22 N15 C20 112.36(18) . .
C22 N16 C21 112.33(18) . .
C22 N16 C24 122.37(18) . .
C24 N16 C21 122.43(19) . .

loop_
_geom_bond_atom_site_label_1
_geom_bond_atom_site_label_2
_geom_bond_distance
_geom_bond_site_symmetry_2
C1 N1 1.361(3) .
C1 N2 1.371(3) .
C1 O1 1.217(3) .
C2 H2 0.9800 .
C2 C3 1.542(3) .
C2 N1 1.451(3) .
C2 N3 1.442(3) .
C3 H3 0.9800 .
C3 N2 1.444(3) .
C3 N4 1.433(3) .
C4 N3 1.355(3) .
C4 N4 1.349(3) .
C4 O5 1.240(3) .
C5 H5A 0.9700 .
C5 H5B 0.9700 .
C5 N2 1.444(3) .
C5 N5 1.443(3) .
C6 H6A 0.9700 .
C6 H6B 0.9700 .
C6 N4 1.447(3) .
C6 N7 1.446(3) .
C7 N5 1.360(3) .
C7 N6 1.371(3) .
C7 O2 1.222(2) .
C8 H8 0.9800 .
C8 C9 1.540(3) .
C8 N5 1.442(3) .
C8 N7 1.448(3) .
C9 H9 0.9800 .
C9 N6 1.446(3) .
C9 N8 1.442(3) .
C10 N7 1.357(3) .
C10 N8 1.354(3) .
C10 O6 1.229(3) .
C11 H11A 0.9700 .
C11 H11B 0.9700 .
C11 N6 1.432(3) .
C11 N9 1.445(3) .
C12 H12A 0.9700 .
C12 H12B 0.9700 .
C12 N8 1.448(3) .
C12 N11 1.452(3) .
C13 N9 1.361(3) .
C13 N10 1.365(3) .
C13 O3 1.219(2) .
C14 H14 0.9800 .
C14 C15 1.542(3) .
C14 N9 1.449(3) .
C14 N11 1.447(3) .
C15 H15 0.9800 .
C15 N10 1.437(3) .
C15 N12 1.439(3) .
C16 N11 1.350(3) .
C16 N12 1.363(3) .
C16 O7 1.225(3) .
C17 H17A 0.9700 .
C17 H17B 0.9700 .
C17 N10 1.445(3) .
C17 N13 1.444(3) .
C18 H18A 0.9700 .
C18 H18B 0.9700 .
C18 N12 1.438(3) .
C18 N15 1.440(3) .
C19 N13 1.356(3) .
C19 N14 1.371(3) .
C19 O4 1.219(3) .
C20 H20 0.9800 .
C20 C21 1.549(3) .
C20 N13 1.440(3) .
C20 N15 1.448(3) .
C21 H21 0.9800 .
C21 N14 1.433(3) .
C21 N16 1.452(3) .
C22 N15 1.357(3) .
C22 N16 1.361(3) .
C22 O8 1.222(3) .
C23 H23A 0.9700 .
C23 H23B 0.9700 .
C23 N3 1.461(3) 13_656
C23 N14 1.430(3) .
C24 H24A 0.9700 .
C24 H24B 0.9700 .
C24 N1 1.440(3) 13_656
C24 N16 1.442(3) .
N1 C24 1.441(3) 13_656
N3 C23 1.461(3) 13_656
